data_7715000
loop_
_publ_author_name
'Li, Kai'
'Ying, Jun'
'Liu, Tao'
'Tian, Aixiang'
'Wang, Xiuli'

_publ_section_title
;
 A series of viologen complexes containing thiophene and Br<sup>-</sup>
 dual fluorescent chromophores for continuous visual sensing of pH and
 Hg<sup>2</sup>.
;
_journal_issue 6
_journal_name_full 'Dalton transactions (Cambridge, England : 2003)'
_journal_page_first 2741
_journal_page_last 2748
_journal_paper_doi 10.1039/d3dt03415a
_journal_volume 53
_journal_year 2024
_chemical_formula_moiety 'C20 H18 N2 S2, Cd Cl4'
_chemical_formula_sum 'C20 H18 Cd Cl4 N2 S2'
_chemical_formula_weight 604.68
_space_group_crystal_system orthorhombic
_space_group_IT_number 19
_space_group_name_Hall 'P 2ac 2ab'
_space_group_name_H-M_alt 'P 21 21 21'
_atom_sites_solution_hydrogens geom
_audit_block_doi 10.5517/ccdc.csd.cc295rpy
_audit_creation_date 2021-11-08
_audit_creation_method
;
Olex2 1.3
(compiled 2020.06.28 svn.raecde09e for OlexSys, GUI svn.r6132)
;
_audit_update_record
;
2021-11-08 deposited with the CCDC.	2024-01-02 downloaded from the CCDC.
;
_cell_angle_alpha 90
_cell_angle_beta 90
_cell_angle_gamma 90
_cell_formula_units_Z 4
_cell_length_a 8.7055(7)
_cell_length_b 15.5617(12)
_cell_length_c 17.0736(13)
_cell_measurement_reflns_used 5216
_cell_measurement_temperature 296.15
_cell_measurement_theta_max 24.64
_cell_measurement_theta_min 2.39
_cell_volume 2313.0(3)
_computing_cell_refinement 'SAINT v8.34A (Bruker, 2013)'
_computing_data_reduction 'SAINT v8.34A (Bruker, 2013)'
_computing_molecular_graphics 'Olex2 1.3 (Dolomanov et al., 2009)'
_computing_publication_material 'Olex2 1.3 (Dolomanov et al., 2009)'
_computing_structure_refinement 'SHELXL 2018/3 (Sheldrick, 2015)'
_diffrn_ambient_temperature 296.15
_diffrn_measured_fraction_theta_full 1.000
_diffrn_measured_fraction_theta_max 0.996
_diffrn_measurement_device_type 'Bruker APEX-II CCD'
_diffrn_measurement_method '\f and \w scans'
_diffrn_radiation_monochromator graphite
_diffrn_radiation_type MoK\a
_diffrn_radiation_wavelength 0.71073
_diffrn_reflns_av_R_equivalents 0.0374
_diffrn_reflns_av_unetI/netI 0.0477
_diffrn_reflns_Laue_measured_fraction_full 1.000
_diffrn_reflns_Laue_measured_fraction_max 0.996
_diffrn_reflns_limit_h_max 10
_diffrn_reflns_limit_h_min -10
_diffrn_reflns_limit_k_max 18
_diffrn_reflns_limit_k_min -17
_diffrn_reflns_limit_l_max 20
_diffrn_reflns_limit_l_min -17
_diffrn_reflns_number 13653
_diffrn_reflns_point_group_measured_fraction_full 1.000
_diffrn_reflns_point_group_measured_fraction_max 0.994
_diffrn_reflns_theta_full 25.242
_diffrn_reflns_theta_max 25.449
_diffrn_reflns_theta_min 1.771
_diffrn_source_current 30.0
_diffrn_source_power 1.2
_diffrn_source_voltage 40.0
_diffrn_standards_number 0
_exptl_absorpt_coefficient_mu 1.597
_exptl_absorpt_correction_T_max 0.787
_exptl_absorpt_correction_T_min 0.746
_exptl_absorpt_correction_type multi-scan
_exptl_crystal_colour yellow
_exptl_crystal_density_diffrn 1.736
_exptl_crystal_description block
_exptl_crystal_F_000 1200
_exptl_crystal_size_max 0.19
_exptl_crystal_size_mid 0.17
_exptl_crystal_size_min 0.15
_refine_diff_density_max 1.089
_refine_diff_density_min -0.690
_refine_diff_density_rms 0.138
_refine_ls_abs_structure_details
;
 Refined as an inversion twin.
;
_refine_ls_abs_structure_Flack 0.29(10)
_refine_ls_extinction_method none
_refine_ls_goodness_of_fit_ref 1.119
_refine_ls_hydrogen_treatment constr
_refine_ls_matrix_type full
_refine_ls_number_parameters 263
_refine_ls_number_reflns 4264
_refine_ls_number_restraints 18
_refine_ls_restrained_S_all 1.127
_refine_ls_R_factor_all 0.0772
_refine_ls_R_factor_gt 0.0697
_refine_ls_shift/su_max 0.000
_refine_ls_shift/su_mean 0.000
_refine_ls_structure_factor_coef Fsqd
_refine_ls_weighting_details 'w=1/[\s^2^(Fo^2^)+(0.0735P)^2^+12.9569P] where P=(Fo^2^+2Fc^2^)/3'
_refine_ls_weighting_scheme calc
_refine_ls_wR_factor_gt 0.1887
_refine_ls_wR_factor_ref 0.1931
_reflns_Friedel_coverage 0.748
_reflns_Friedel_fraction_full 1.000
_reflns_Friedel_fraction_max 0.991
_reflns_number_gt 3754
_reflns_number_total 4264
_reflns_threshold_expression 'I > 2\s(I)'
_cod_data_source_file d3dt03415a2.cif
_cod_data_source_block 2_pl
_cod_depositor_comments 'Adding full bibliography for 7715000--7715001.cif.'
_cod_database_code 7715000
_shelx_shelxl_version_number 2018/3
_shelx_space_group_comment
;
The symmetry employed for this shelxl refinement is uniquely defined
by the following loop, which should always be used as a source of
symmetry information in preference to the above space-group names.
They are only intended as comments.
;
_olex2_refinement_description
;
1. Twinned data refinement
 Scales: 0.71(10)
 0.29(10)
2. Fixed Uiso
 At 1.2 times of:
  All C(H) groups, All C(H,H) groups
3. Uiso/Uaniso restraints and constraints
Uanis(S1) \\sim Ueq, Uanis(C1) \\sim Ueq, Uanis(C3) \\sim Ueq: with sigma of
0.01 and sigma for terminal atoms of 0.02
4.a Secondary CH2 refined with riding coordinates:
 C16(H16A,H16B), C5(H5A,H5B)
4.b Aromatic/amide H refined with riding coordinates:
 C20(H20), C9(H9), C13(H13), C15(H15), C12(H12), C7(H7), C18(H18), C6(H6),
 C14(H14), C8(H8), C19(H19), C3(H3), C1(H1), C2(H2)
;
_olex2_submission_special_instructions 'No special instructions were received'

loop_
_space_group_symop_operation_xyz
'x, y, z'
'-x+1/2, -y, z+1/2'
'x+1/2, -y+1/2, -z'
'-x, y+1/2, -z+1/2'

loop_
_atom_site_label
_atom_site_type_symbol
_atom_site_fract_x
_atom_site_fract_y
_atom_site_fract_z
_atom_site_U_iso_or_equiv
_atom_site_adp_type
_atom_site_occupancy
_atom_site_site_symmetry_order
_atom_site_calc_flag
_atom_site_refinement_flags_posn
_atom_site_refinement_flags_adp
_atom_site_refinement_flags_occupancy
_atom_site_disorder_assembly
_atom_site_disorder_group
S2 S -0.3093(8) 0.0619(4) 0.1124(4) 0.0909(16) Uani 1 1 d . . . . .
S1 S 0.0276(12) 0.9615(5) -0.2159(4) 0.129(3) Uani 1 1 d . U . . .
N2 N -0.4535(14) 0.3246(8) -0.0064(6) 0.048(2) Uani 1 1 d . . . . .
N1 N 0.0006(13) 0.6912(7) -0.0662(8) 0.053(3) Uani 1 1 d . . . . .
C20 C -0.2835(13) 0.0466(7) 0.0131(8) 0.037(3) Uani 1 1 d . . . . .
H20 H -0.226448 0.004493 -0.012270 0.044 Uiso 1 1 calc R U . . .
C11 C -0.2740(15) 0.4695(8) -0.0305(8) 0.039(3) Uani 1 1 d . . . . .
C17 C -0.4499(17) 0.1725(9) 0.0312(7) 0.048(3) Uani 1 1 d . . . . .
C10 C -0.1768(15) 0.5479(8) -0.0413(7) 0.037(3) Uani 1 1 d . . . . .
C9 C -0.1692(19) 0.5876(10) -0.1165(8) 0.057(4) Uani 1 1 d . . . . .
H9 H -0.226289 0.566167 -0.158161 0.068 Uiso 1 1 calc R U . . .
C13 C -0.308(2) 0.4396(10) 0.0437(8) 0.065(5) Uani 1 1 d . . . . .
H13 H -0.271578 0.468792 0.087342 0.078 Uiso 1 1 calc R U . . .
C15 C -0.4228(17) 0.3496(9) -0.0795(8) 0.053(3) Uani 1 1 d . . . . .
H15 H -0.457292 0.317211 -0.121742 0.064 Uiso 1 1 calc R U . . .
C12 C -0.341(2) 0.4226(11) -0.0919(11) 0.066(4) Uani 1 1 d . . . . .
H12 H -0.328680 0.442257 -0.142965 0.079 Uiso 1 1 calc R U . . .
C7 C -0.0093(17) 0.6563(9) 0.0045(9) 0.056(4) Uani 1 1 d . . . . .
H7 H 0.044441 0.681401 0.045606 0.067 Uiso 1 1 calc R U . . .
C18 C -0.420(2) 0.1471(11) 0.1069(9) 0.066(4) Uani 1 1 d . . . . .
H18 H -0.457898 0.175455 0.150614 0.079 Uiso 1 1 calc R U . . .
C6 C -0.076(2) 0.6580(11) -0.1262(10) 0.067(4) Uani 1 1 d . . . . .
H6 H -0.066240 0.682790 -0.175555 0.081 Uiso 1 1 calc R U . . .
C14 C -0.3950(19) 0.3683(11) 0.0532(9) 0.064(4) Uani 1 1 d . . . . .
H14 H -0.414510 0.349064 0.103806 0.077 Uiso 1 1 calc R U . . .
C8 C -0.0949(19) 0.5853(9) 0.0189(10) 0.062(4) Uani 1 1 d . . . . .
H8 H -0.098386 0.561896 0.068977 0.074 Uiso 1 1 calc R U . . .
C19 C -0.376(2) 0.1180(11) -0.0219(10) 0.070(5) Uani 1 1 d . . . . .
H19 H -0.383358 0.125649 -0.075800 0.084 Uiso 1 1 calc R U . . .
C4 C 0.050(3) 0.8363(10) -0.1215(11) 0.080(5) Uani 1 1 d . . . . .
C16 C -0.5475(19) 0.2487(10) 0.0072(12) 0.068(4) Uani 1 1 d . . . . .
H16A H -0.603430 0.234634 -0.040296 0.082 Uiso 1 1 calc R U . . .
H16B H -0.621909 0.260781 0.047987 0.082 Uiso 1 1 calc R U . . .
C3 C 0.126(3) 0.8735(16) -0.1785(13) 0.096(6) Uani 1 1 d . U . . .
H3 H 0.220965 0.854950 -0.196681 0.115 Uiso 1 1 calc R U . . .
C5 C 0.104(2) 0.7653(13) -0.0721(13) 0.086(6) Uani 1 1 d . . . . .
H5A H 0.201647 0.745665 -0.092388 0.103 Uiso 1 1 calc R U . . .
H5B H 0.121575 0.787416 -0.019776 0.103 Uiso 1 1 calc R U . . .
C1 C -0.109(3) 0.9436(15) -0.1622(14) 0.097(7) Uani 1 1 d . U . . .
H1 H -0.195218 0.979155 -0.162927 0.117 Uiso 1 1 calc R U . . .
C2 C -0.103(2) 0.8755(13) -0.1139(13) 0.089(6) Uani 1 1 d . . . . .
H2 H -0.181608 0.856463 -0.081397 0.107 Uiso 1 1 calc R U . . .
Cd1 Cd -0.55323(14) 0.63399(8) -0.23421(6) 0.0625(4) Uani 1 1 d . . . . .
Cl3 Cl -0.4745(6) 0.4901(3) -0.2810(2) 0.0794(14) Uani 1 1 d . . . . .
Cl2 Cl -0.8037(4) 0.6809(3) -0.2890(2) 0.0624(10) Uani 1 1 d . . . . .
Cl1 Cl -0.3387(5) 0.7239(4) -0.2853(3) 0.0884(16) Uani 1 1 d . . . . .
Cl4 Cl -0.5665(5) 0.6333(3) -0.08940(19) 0.0635(9) Uani 1 1 d . . . . .

loop_
_atom_site_aniso_label
_atom_site_aniso_U_11
_atom_site_aniso_U_22
_atom_site_aniso_U_33
_atom_site_aniso_U_23
_atom_site_aniso_U_13
_atom_site_aniso_U_12
S2 0.098(4) 0.088(3) 0.087(4) 0.005(3) -0.019(3) -0.005(3)
S1 0.185(7) 0.110(4) 0.092(4) 0.023(3) -0.011(5) -0.030(5)
N2 0.033(5) 0.064(7) 0.048(6) 0.004(5) -0.006(5) 0.011(6)
N1 0.044(6) 0.043(6) 0.071(8) 0.000(6) 0.009(6) 0.006(5)
C20 0.030(6) 0.026(6) 0.054(7) -0.002(5) 0.013(5) -0.010(5)
C11 0.039(7) 0.031(6) 0.046(7) 0.004(5) -0.007(5) 0.009(5)
C17 0.043(7) 0.057(8) 0.043(6) -0.005(6) 0.003(6) -0.023(7)
C10 0.036(6) 0.044(7) 0.031(6) 0.004(5) -0.002(5) 0.006(5)
C9 0.067(9) 0.067(9) 0.035(7) 0.009(6) -0.009(7) -0.014(9)
C13 0.098(13) 0.062(9) 0.034(7) -0.013(6) 0.022(8) -0.020(9)
C15 0.056(8) 0.053(8) 0.052(7) 0.001(6) -0.013(7) -0.015(7)
C12 0.065(10) 0.066(10) 0.067(10) 0.008(8) -0.014(8) -0.010(9)
C7 0.055(9) 0.053(8) 0.061(8) -0.005(7) -0.012(7) -0.010(6)
C18 0.087(12) 0.062(9) 0.047(8) -0.009(7) 0.007(8) 0.001(9)
C6 0.067(10) 0.077(11) 0.057(9) 0.011(8) 0.008(8) -0.006(9)
C14 0.075(11) 0.068(9) 0.050(8) -0.021(8) 0.005(7) -0.014(9)
C8 0.066(11) 0.049(8) 0.070(10) 0.014(8) -0.013(8) -0.006(7)
C19 0.085(12) 0.071(11) 0.054(9) 0.001(8) 0.012(8) -0.011(9)
C4 0.119(16) 0.045(8) 0.075(11) 0.006(7) -0.013(13) -0.018(11)
C16 0.039(7) 0.060(9) 0.105(12) 0.008(8) -0.005(10) -0.008(8)
C3 0.094(11) 0.098(11) 0.095(11) 0.004(10) 0.011(9) -0.015(10)
C5 0.072(12) 0.091(13) 0.095(14) 0.012(12) -0.010(10) 0.017(11)
C1 0.107(12) 0.095(11) 0.089(11) 0.026(9) 0.009(9) 0.005(9)
C2 0.088(14) 0.070(12) 0.108(15) 0.034(11) 0.023(11) 0.032(11)
Cd1 0.0596(6) 0.0763(7) 0.0517(6) 0.0076(6) 0.0021(5) 0.0042(6)
Cl3 0.098(3) 0.093(3) 0.047(2) -0.0064(19) 0.005(2) 0.033(3)
Cl2 0.0483(18) 0.097(3) 0.0417(17) -0.0073(18) -0.0057(14) 0.023(2)
Cl1 0.066(3) 0.107(4) 0.092(3) 0.051(3) -0.002(2) -0.015(3)
Cl4 0.075(2) 0.070(2) 0.0457(16) -0.0068(17) 0.0014(17) 0.012(2)

loop_
_atom_type_symbol
_atom_type_description
_atom_type_scat_dispersion_real
_atom_type_scat_dispersion_imag
_atom_type_scat_source
C C 0.0033 0.0016 'International Tables Vol C Tables 4.2.6.8 and 6.1.1.4'
H H 0.0000 0.0000 'International Tables Vol C Tables 4.2.6.8 and 6.1.1.4'
Cd Cd -0.8075 1.2024 'International Tables Vol C Tables 4.2.6.8 and 6.1.1.4'
Cl Cl 0.1484 0.1585 'International Tables Vol C Tables 4.2.6.8 and 6.1.1.4'
N N 0.0061 0.0033 'International Tables Vol C Tables 4.2.6.8 and 6.1.1.4'
S S 0.1246 0.1234 'International Tables Vol C Tables 4.2.6.8 and 6.1.1.4'

loop_
_geom_angle_atom_site_label_1
_geom_angle_atom_site_label_2
_geom_angle_atom_site_label_3
_geom_angle
_geom_angle_site_symmetry_1
_geom_angle_site_symmetry_3
_geom_angle_publ_flag
C18 S2 C20 97.5(7) . . ?
C1 S1 C3 91.1(12) . . ?
C15 N2 C16 119.9(13) . . ?
C14 N2 C15 119.4(13) . . ?
C14 N2 C16 120.7(14) . . ?
C7 N1 C5 115.1(14) . . ?
C6 N1 C7 120.8(13) . . ?
C6 N1 C5 124.1(15) . . ?
S2 C20 H20 128.6 . . ?
C19 C20 S2 102.8(10) . . ?
C19 C20 H20 128.6 . . ?
C13 C11 C10 120.7(12) . . ?
C13 C11 C12 114.8(13) . . ?
C12 C11 C10 124.4(13) . . ?
C18 C17 C19 110.2(15) . . ?
C18 C17 C16 126.0(14) . . ?
C19 C17 C16 123.9(14) . . ?
C9 C10 C11 119.4(11) . . ?
C8 C10 C11 122.9(11) . . ?
C8 C10 C9 117.6(13) . . ?
C10 C9 H9 120.6 . . ?
C6 C9 C10 118.8(13) . . ?
C6 C9 H9 120.6 . . ?
C11 C13 H13 119.7 . . ?
C14 C13 C11 120.5(14) . . ?
C14 C13 H13 119.7 . . ?
N2 C15 H15 120.1 . . ?
N2 C15 C12 119.7(14) . . ?
C12 C15 H15 120.1 . . ?
C11 C12 H12 118.8 . . ?
C15 C12 C11 122.4(16) . . ?
C15 C12 H12 118.8 . . ?
N1 C7 H7 118.9 . . ?
N1 C7 C8 122.3(14) . . ?
C8 C7 H7 118.9 . . ?
S2 C18 H18 123.2 . . ?
C17 C18 S2 113.6(12) . . ?
C17 C18 H18 123.2 . . ?
N1 C6 C9 120.9(14) . . ?
N1 C6 H6 119.6 . . ?
C9 C6 H6 119.6 . . ?
N2 C14 C13 122.9(15) . . ?
N2 C14 H14 118.6 . . ?
C13 C14 H14 118.6 . . ?
C10 C8 H8 120.2 . . ?
C7 C8 C10 119.5(14) . . ?
C7 C8 H8 120.2 . . ?
C20 C19 H19 122.0 . . ?
C17 C19 C20 116.0(14) . . ?
C17 C19 H19 122.0 . . ?
C3 C4 C5 127(3) . . ?
C3 C4 C2 109.8(19) . . ?
C5 C4 C2 124(2) . . ?
N2 C16 C17 111.3(12) . . ?
N2 C16 H16A 109.4 . . ?
N2 C16 H16B 109.4 . . ?
C17 C16 H16A 109.4 . . ?
C17 C16 H16B 109.4 . . ?
H16A C16 H16B 108.0 . . ?
S1 C3 H3 124.1 . . ?
C4 C3 S1 112(2) . . ?
C4 C3 H3 124.1 . . ?
N1 C5 C4 115.8(17) . . ?
N1 C5 H5A 108.3 . . ?
N1 C5 H5B 108.3 . . ?
C4 C5 H5A 108.3 . . ?
C4 C5 H5B 108.3 . . ?
H5A C5 H5B 107.4 . . ?
S1 C1 H1 120.7 . . ?
C2 C1 S1 119(2) . . ?
C2 C1 H1 120.7 . . ?
C4 C2 H2 125.9 . . ?
C1 C2 C4 108.2(19) . . ?
C1 C2 H2 125.9 . . ?
Cl3 Cd1 Cl2 112.80(16) . . ?
Cl3 Cd1 Cl1 100.8(2) . . ?
Cl3 Cd1 Cl4 109.34(14) . . ?
Cl2 Cd1 Cl1 111.19(16) . . ?
Cl4 Cd1 Cl2 109.70(14) . . ?
Cl4 Cd1 Cl1 112.77(18) . . ?

loop_
_geom_bond_atom_site_label_1
_geom_bond_atom_site_label_2
_geom_bond_distance
_geom_bond_site_symmetry_2
_geom_bond_publ_flag
S2 C20 1.727(14) . ?
S2 C18 1.639(18) . ?
S1 C3 1.74(3) . ?
S1 C1 1.53(2) . ?
N2 C15 1.334(18) . ?
N2 C14 1.326(18) . ?
N2 C16 1.456(19) . ?
N1 C7 1.33(2) . ?
N1 C6 1.33(2) . ?
N1 C5 1.47(2) . ?
C20 H20 0.9300 . ?
C20 C19 1.49(2) . ?
C11 C10 1.496(18) . ?
C11 C13 1.381(19) . ?
C11 C12 1.40(2) . ?
C17 C18 1.38(2) . ?
C17 C19 1.40(2) . ?
C17 C16 1.51(2) . ?
C10 C9 1.425(18) . ?
C10 C8 1.38(2) . ?
C9 H9 0.9300 . ?
C9 C6 1.37(2) . ?
C13 H13 0.9300 . ?
C13 C14 1.35(2) . ?
C15 H15 0.9300 . ?
C15 C12 1.36(2) . ?
C12 H12 0.9300 . ?
C7 H7 0.9300 . ?
C7 C8 1.36(2) . ?
C18 H18 0.9300 . ?
C6 H6 0.9300 . ?
C14 H14 0.9300 . ?
C8 H8 0.9300 . ?
C19 H19 0.9300 . ?
C4 C3 1.31(3) . ?
C4 C5 1.47(3) . ?
C4 C2 1.47(3) . ?
C16 H16A 0.9700 . ?
C16 H16B 0.9700 . ?
C3 H3 0.9300 . ?
C5 H5A 0.9700 . ?
C5 H5B 0.9700 . ?
C1 H1 0.9300 . ?
C1 C2 1.34(3) . ?
C2 H2 0.9300 . ?
Cd1 Cl3 2.474(4) . ?
Cd1 Cl2 2.482(4) . ?
Cd1 Cl1 2.491(5) . ?
Cd1 Cl4 2.475(3) . ?

loop_
_geom_torsion_atom_site_label_1
_geom_torsion_atom_site_label_2
_geom_torsion_atom_site_label_3
_geom_torsion_atom_site_label_4
_geom_torsion
_geom_torsion_site_symmetry_1
_geom_torsion_site_symmetry_2
_geom_torsion_site_symmetry_3
_geom_torsion_site_symmetry_4
_geom_torsion_publ_flag
S2 C20 C19 C17 0.3(16) . . . . ?
S1 C1 C2 C4 4(3) . . . . ?
N2 C15 C12 C11 6(3) . . . . ?
N1 C7 C8 C10 -1(2) . . . . ?
C20 S2 C18 C17 0.6(15) . . . . ?
C11 C10 C9 C6 -178.1(14) . . . . ?
C11 C10 C8 C7 180.0(13) . . . . ?
C11 C13 C14 N2 -1(3) . . . . ?
C10 C11 C13 C14 -179.4(15) . . . . ?
C10 C11 C12 C15 177.1(14) . . . . ?
C10 C9 C6 N1 -3(2) . . . . ?
C9 C10 C8 C7 -1(2) . . . . ?
C13 C11 C10 C9 -167.1(15) . . . . ?
C13 C11 C10 C8 12(2) . . . . ?
C13 C11 C12 C15 -5(2) . . . . ?
C15 N2 C14 C13 2(3) . . . . ?
C15 N2 C16 C17 103.5(17) . . . . ?
C12 C11 C10 C9 11(2) . . . . ?
C12 C11 C10 C8 -170.4(15) . . . . ?
C12 C11 C13 C14 3(2) . . . . ?
C7 N1 C6 C9 1(2) . . . . ?
C7 N1 C5 C4 -140.2(18) . . . . ?
C18 S2 C20 C19 -0.5(12) . . . . ?
C18 C17 C19 C20 0(2) . . . . ?
C18 C17 C16 N2 94.7(19) . . . . ?
C6 N1 C7 C8 1(2) . . . . ?
C6 N1 C5 C4 42(3) . . . . ?
C14 N2 C15 C12 -4(2) . . . . ?
C14 N2 C16 C17 -75.0(19) . . . . ?
C8 C10 C9 C6 3(2) . . . . ?
C19 C17 C18 S2 -0.5(19) . . . . ?
C19 C17 C16 N2 -84.6(19) . . . . ?
C16 N2 C15 C12 177.0(15) . . . . ?
C16 N2 C14 C13 -179.3(16) . . . . ?
C16 C17 C18 S2 -179.9(12) . . . . ?
C16 C17 C19 C20 179.6(13) . . . . ?
C3 S1 C1 C2 -1(2) . . . . ?
C3 C4 C5 N1 -128(2) . . . . ?
C3 C4 C2 C1 -7(3) . . . . ?
C5 N1 C7 C8 -177.3(16) . . . . ?
C5 N1 C6 C9 179.1(16) . . . . ?
C5 C4 C3 S1 -174.3(17) . . . . ?
C5 C4 C2 C1 174(2) . . . . ?
C1 S1 C3 C4 -3.8(19) . . . . ?
C2 C4 C3 S1 7(2) . . . . ?
C2 C4 C5 N1 51(3) . . . . ?

loop_
_twin_individual_id
_twin_individual_mass_fraction_refined
1 0.71(10)
2 0.29(10)
